data_7239225
loop_
_publ_author_name
'Fuchs, Christian'
'Edgar, Mark'
'Elsegood, Mark R. J.'
'Weaver, George W.'

_publ_section_title
;
 Studies on the double alkylation of
 2,2-disubstituted-1,3-dithiacycloalkane-S-oxides: synthesis of tertiary
 thiol derivatives
;
_journal_issue 44
_journal_name_full 'RSC Advances'
_journal_page_first 21911
_journal_paper_doi 10.1039/c3ra43688h
_journal_volume 3
_journal_year 2013
_chemical_formula_moiety 'C17 H18 S2'
_chemical_formula_sum 'C17 H18 S2'
_chemical_formula_weight 286.43
_space_group_IT_number 14
_space_group_name_Hall '-P 2yn'
_space_group_name_H-M_alt 'P 1 21/n 1'
_symmetry_cell_setting monoclinic
_symmetry_space_group_name_Hall '-P 2yn'
_symmetry_space_group_name_H-M 'P 1 21/n 1'
_atom_sites_solution_hydrogens geom
_atom_sites_solution_primary direct
_atom_sites_solution_secondary 'All non-H atoms found by direct methods'
_audit_creation_method SHELXL-97
_cell_angle_alpha 90.00
_cell_angle_beta 103.9079(12)
_cell_angle_gamma 90.00
_cell_formula_units_Z 8
_cell_length_a 13.3194(11)
_cell_length_b 8.1505(7)
_cell_length_c 27.370(2)
_cell_measurement_reflns_used 9207
_cell_measurement_temperature 150(2)
_cell_measurement_theta_max 28.34
_cell_measurement_theta_min 2.45
_cell_volume 2884.2(4)
_computing_cell_refinement 'Bruker SAINT'
_computing_data_collection 'Bruker APEX 2'
_computing_data_reduction 'Bruker SAINT'
_computing_molecular_graphics 'Bruker SHELXTL'
_computing_publication_material 'Bruker SHELXTL and local programs'
_computing_structure_refinement 'SHELXL-97 (Sheldrick, 2008)'
_computing_structure_solution 'SHELXS-97 (Sheldrick, 2008)'
_diffrn_ambient_temperature 150(2)
_diffrn_measured_fraction_theta_full 0.995
_diffrn_measured_fraction_theta_max 0.995
_diffrn_measurement_device_type 'Bruker APEX 2 CCD diffractometer'
_diffrn_measurement_method '\w rotation with narrow frames'
_diffrn_radiation_monochromator graphite
_diffrn_radiation_source 'sealed tube'
_diffrn_radiation_type MoK\a
_diffrn_radiation_wavelength 0.71073
_diffrn_reflns_av_R_equivalents 0.0365
_diffrn_reflns_av_sigmaI/netI 0.0344
_diffrn_reflns_limit_h_max 17
_diffrn_reflns_limit_h_min -17
_diffrn_reflns_limit_k_max 10
_diffrn_reflns_limit_k_min -10
_diffrn_reflns_limit_l_max 36
_diffrn_reflns_limit_l_min -36
_diffrn_reflns_number 28959
_diffrn_reflns_theta_full 28.41
_diffrn_reflns_theta_max 28.41
_diffrn_reflns_theta_min 0.77
_diffrn_standards_decay_% 0
_diffrn_standards_number 0
_exptl_absorpt_coefficient_mu 0.352
_exptl_absorpt_correction_T_max 0.976
_exptl_absorpt_correction_T_min 0.833
_exptl_absorpt_correction_type multi-scan
_exptl_absorpt_process_details 'SADABS v2008/1, Sheldrick, G.M., (2008)'
_exptl_crystal_colour colourless
_exptl_crystal_density_diffrn 1.319
_exptl_crystal_density_method 'not measured'
_exptl_crystal_description plate
_exptl_crystal_F_000 1216
_exptl_crystal_size_max 0.54
_exptl_crystal_size_mid 0.47
_exptl_crystal_size_min 0.07
_refine_diff_density_max 0.556
_refine_diff_density_min -0.246
_refine_diff_density_rms 0.055
_refine_ls_extinction_method none
_refine_ls_goodness_of_fit_ref 1.059
_refine_ls_hydrogen_treatment constr
_refine_ls_matrix_type full
_refine_ls_number_parameters 344
_refine_ls_number_reflns 7442
_refine_ls_number_restraints 0
_refine_ls_restrained_S_all 1.059
_refine_ls_R_factor_all 0.0536
_refine_ls_R_factor_gt 0.0370
_refine_ls_shift/su_max 0.001
_refine_ls_shift/su_mean 0.000
_refine_ls_structure_factor_coef Fsqd
_refine_ls_weighting_details 'calc w=1/[\s^2^(Fo^2^)+(0.0370P)^2^+1.4055P] where P=(Fo^2^+2Fc^2^)/3'
_refine_ls_weighting_scheme calc
_refine_ls_wR_factor_gt 0.0843
_refine_ls_wR_factor_ref 0.0926
_reflns_number_gt 5909
_reflns_number_total 7442
_reflns_threshold_expression I>2\s(I)
_cod_data_source_file c3ra43688h.txt
_cod_data_source_block 9c
_cod_depositor_comments
;
The following automatic conversions were performed:

data name '_iucr_refine_instruction_details' was replaced with
'_iucr_refine_instructions_details' as specified in the replacement
file 'data/replacement-values/replacement_tags.lst'.

Automatic conversion script
Id: cif_correct_tags 9268 2022-04-12 08:56:07Z antanas 
;
_cod_original_cell_volume 2884.1(4)
_cod_original_sg_symbol_H-M P2(1)/n
_cod_database_code 7239225

loop_
_symmetry_equiv_pos_as_xyz
'x, y, z'
'-x+1/2, y+1/2, -z+1/2'
'-x, -y, -z'
'x-1/2, -y-1/2, z-1/2'

loop_
_atom_site_label
_atom_site_type_symbol
_atom_site_fract_x
_atom_site_fract_y
_atom_site_fract_z
_atom_site_U_iso_or_equiv
_atom_site_adp_type
_atom_site_occupancy
_atom_site_symmetry_multiplicity
_atom_site_calc_flag
_atom_site_refinement_flags
S1 S 1.02237(4) 0.38565(6) 0.050405(19) 0.02285(11) Uani 1 1 d .
C1 C 0.97223(16) 0.2259(3) 0.00510(8) 0.0261(5) Uani 1 1 d .
H1A H 1.0044 0.2366 -0.0238 0.031 Uiso 1 1 calc R
H1B H 0.9922 0.1177 0.0209 0.031 Uiso 1 1 calc R
C2 C 0.85463(17) 0.2319(3) -0.01419(8) 0.0298(5) Uani 1 1 d .
H2A H 0.8332 0.3483 -0.0188 0.036 Uiso 1 1 calc R
H2B H 0.8358 0.1786 -0.0477 0.036 Uiso 1 1 calc R
C3 C 0.79334(18) 0.1504(3) 0.01950(9) 0.0312(5) Uani 1 1 d .
H3A H 0.8062 0.0307 0.0196 0.037 Uiso 1 1 calc R
H3B H 0.7188 0.1679 0.0044 0.037 Uiso 1 1 calc R
C4 C 0.81721(16) 0.2099(3) 0.07428(8) 0.0266(5) Uani 1 1 d .
H4A H 0.7603 0.1759 0.0896 0.032 Uiso 1 1 calc R
H4B H 0.8200 0.3313 0.0747 0.032 Uiso 1 1 calc R
S2 S 0.93869(4) 0.13007(6) 0.11212(2) 0.02191(11) Uani 1 1 d .
C5 C 1.03030(15) 0.2979(2) 0.11371(7) 0.0183(4) Uani 1 1 d .
C6 C 1.01274(15) 0.4461(2) 0.14514(8) 0.0204(4) Uani 1 1 d .
C7 C 0.94313(17) 0.4434(3) 0.17584(8) 0.0260(4) Uani 1 1 d .
H7 H 0.9033 0.3476 0.1772 0.031 Uiso 1 1 calc R
C8 C 0.93158(19) 0.5801(3) 0.20449(9) 0.0331(5) Uani 1 1 d .
H8 H 0.8846 0.5762 0.2257 0.040 Uiso 1 1 calc R
C9 C 0.98736(19) 0.7206(3) 0.20248(10) 0.0365(6) Uani 1 1 d .
H9 H 0.9791 0.8134 0.2221 0.044 Uiso 1 1 calc R
C10 C 1.05571(18) 0.7262(3) 0.17163(9) 0.0327(5) Uani 1 1 d .
H10 H 1.0934 0.8239 0.1696 0.039 Uiso 1 1 calc R
C11 C 1.06950(17) 0.5895(3) 0.14353(8) 0.0256(4) Uani 1 1 d .
H11 H 1.1179 0.5936 0.1231 0.031 Uiso 1 1 calc R
C12 C 1.13402(15) 0.2143(2) 0.13646(8) 0.0203(4) Uani 1 1 d .
C13 C 1.18925(17) 0.1326(3) 0.10657(9) 0.0286(5) Uani 1 1 d .
H13 H 1.1660 0.1376 0.0710 0.034 Uiso 1 1 calc R
C14 C 1.27796(18) 0.0437(3) 0.12821(10) 0.0347(5) Uani 1 1 d .
H14 H 1.3143 -0.0126 0.1074 0.042 Uiso 1 1 calc R
C15 C 1.31348(18) 0.0371(3) 0.18001(10) 0.0358(6) Uani 1 1 d .
H15 H 1.3742 -0.0232 0.1948 0.043 Uiso 1 1 calc R
C16 C 1.26019(18) 0.1184(3) 0.21003(9) 0.0329(5) Uani 1 1 d .
H16 H 1.2843 0.1138 0.2456 0.039 Uiso 1 1 calc R
C17 C 1.17084(17) 0.2075(3) 0.18850(8) 0.0255(4) Uani 1 1 d .
H17 H 1.1350 0.2637 0.2096 0.031 Uiso 1 1 calc R
S3 S 0.67334(4) 0.63396(7) 0.11231(2) 0.02284(11) Uani 1 1 d .
C18 C 0.75660(17) 0.7126(3) 0.07362(9) 0.0281(5) Uani 1 1 d .
H18A H 0.7535 0.8339 0.0734 0.034 Uiso 1 1 calc R
H18B H 0.8289 0.6800 0.0890 0.034 Uiso 1 1 calc R
C19 C 0.72684(19) 0.6507(3) 0.01935(9) 0.0335(5) Uani 1 1 d .
H19A H 0.7864 0.6684 0.0042 0.040 Uiso 1 1 calc R
H19B H 0.7150 0.5309 0.0200 0.040 Uiso 1 1 calc R
C20 C 0.63204(18) 0.7288(3) -0.01472(8) 0.0308(5) Uani 1 1 d .
H20A H 0.6181 0.6733 -0.0478 0.037 Uiso 1 1 calc R
H20B H 0.6481 0.8450 -0.0201 0.037 Uiso 1 1 calc R
C21 C 0.53355(16) 0.7229(3) 0.00464(8) 0.0258(5) Uani 1 1 d .
H21A H 0.5298 0.6155 0.0210 0.031 Uiso 1 1 calc R
H21B H 0.4728 0.7316 -0.0243 0.031 Uiso 1 1 calc R
S4 S 0.52721(4) 0.88496(6) 0.049169(19) 0.02275(11) Uani 1 1 d .
C22 C 0.58102(15) 0.7996(2) 0.11259(7) 0.0184(4) Uani 1 1 d .
C23 C 0.50031(15) 0.7140(2) 0.13549(8) 0.0202(4) Uani 1 1 d .
C24 C 0.41295(16) 0.6385(3) 0.10606(9) 0.0269(4) Uani 1 1 d .
H24 H 0.3983 0.6483 0.0705 0.032 Uiso 1 1 calc R
C25 C 0.34692(18) 0.5492(3) 0.12815(10) 0.0343(5) Uani 1 1 d .
H25 H 0.2877 0.4976 0.1076 0.041 Uiso 1 1 calc R
C26 C 0.36681(18) 0.5347(3) 0.17999(10) 0.0341(5) Uani 1 1 d .
H26 H 0.3218 0.4728 0.1950 0.041 Uiso 1 1 calc R
C27 C 0.45211(18) 0.6107(3) 0.20947(9) 0.0294(5) Uani 1 1 d .
H27 H 0.4656 0.6020 0.2451 0.035 Uiso 1 1 calc R
C28 C 0.51911(17) 0.7005(3) 0.18760(8) 0.0239(4) Uani 1 1 d .
H28 H 0.5778 0.7528 0.2084 0.029 Uiso 1 1 calc R
C29 C 0.62655(15) 0.9507(2) 0.14355(7) 0.0191(4) Uani 1 1 d .
C30 C 0.72681(16) 0.9549(3) 0.17317(8) 0.0256(4) Uani 1 1 d .
H30 H 0.7703 0.8615 0.1750 0.031 Uiso 1 1 calc R
C31 C 0.76387(19) 1.0964(3) 0.20030(9) 0.0312(5) Uani 1 1 d .
H31 H 0.8324 1.0982 0.2209 0.037 Uiso 1 1 calc R
C32 C 0.70227(19) 1.2334(3) 0.19760(9) 0.0315(5) Uani 1 1 d .
H32 H 0.7287 1.3298 0.2157 0.038 Uiso 1 1 calc R
C33 C 0.60203(19) 1.2304(3) 0.16847(9) 0.0305(5) Uani 1 1 d .
H33 H 0.5592 1.3244 0.1666 0.037 Uiso 1 1 calc R
C34 C 0.56419(17) 1.0894(2) 0.14194(8) 0.0247(4) Uani 1 1 d .
H34 H 0.4948 1.0872 0.1224 0.030 Uiso 1 1 calc R

loop_
_atom_site_aniso_label
_atom_site_aniso_U_11
_atom_site_aniso_U_22
_atom_site_aniso_U_33
_atom_site_aniso_U_23
_atom_site_aniso_U_13
_atom_site_aniso_U_12
S1 0.0276(3) 0.0198(2) 0.0213(2) 0.0020(2) 0.00611(19) -0.0041(2)
C1 0.0318(11) 0.0224(11) 0.0248(11) -0.0030(9) 0.0085(9) -0.0009(9)
C2 0.0333(12) 0.0271(11) 0.0258(11) -0.0010(9) 0.0012(9) -0.0044(10)
C3 0.0272(11) 0.0312(12) 0.0313(12) 0.0012(10) -0.0008(9) -0.0085(9)
C4 0.0181(10) 0.0296(11) 0.0313(12) 0.0044(9) 0.0047(9) -0.0015(8)
S2 0.0200(2) 0.0184(2) 0.0274(3) 0.0039(2) 0.00583(19) -0.0022(2)
C5 0.0168(9) 0.0177(9) 0.0213(10) 0.0023(8) 0.0060(7) 0.0000(7)
C6 0.0192(9) 0.0185(9) 0.0230(10) 0.0003(8) 0.0045(8) 0.0029(8)
C7 0.0240(10) 0.0270(11) 0.0287(11) -0.0004(9) 0.0098(9) 0.0018(9)
C8 0.0300(12) 0.0397(14) 0.0318(12) -0.0065(10) 0.0119(10) 0.0077(10)
C9 0.0327(13) 0.0333(13) 0.0395(14) -0.0150(11) 0.0010(10) 0.0107(10)
C10 0.0311(12) 0.0221(11) 0.0403(13) -0.0046(10) -0.0004(10) 0.0003(9)
C11 0.0224(10) 0.0231(11) 0.0307(11) -0.0015(9) 0.0054(9) -0.0014(8)
C12 0.0166(9) 0.0185(9) 0.0264(10) 0.0009(8) 0.0062(8) -0.0009(8)
C13 0.0221(10) 0.0319(11) 0.0314(11) -0.0046(10) 0.0058(9) 0.0023(9)
C14 0.0229(11) 0.0349(13) 0.0467(15) -0.0084(11) 0.0088(10) 0.0055(10)
C15 0.0217(11) 0.0308(12) 0.0520(16) 0.0075(11) 0.0031(10) 0.0051(9)
C16 0.0249(11) 0.0373(13) 0.0330(12) 0.0082(11) 0.0004(9) 0.0006(10)
C17 0.0241(11) 0.0269(11) 0.0268(11) 0.0035(9) 0.0085(9) 0.0005(9)
S3 0.0222(2) 0.0192(2) 0.0290(3) 0.0055(2) 0.0097(2) 0.0046(2)
C18 0.0231(10) 0.0303(12) 0.0347(12) 0.0065(10) 0.0143(9) 0.0045(9)
C19 0.0382(13) 0.0321(13) 0.0355(13) 0.0009(10) 0.0192(11) 0.0083(10)
C20 0.0418(13) 0.0275(11) 0.0255(11) -0.0020(9) 0.0127(10) 0.0038(10)
C21 0.0318(11) 0.0203(11) 0.0238(10) -0.0034(9) 0.0039(9) -0.0002(9)
S4 0.0282(3) 0.0187(2) 0.0206(2) 0.0016(2) 0.00457(19) 0.0043(2)
C22 0.0172(9) 0.0174(9) 0.0205(10) 0.0014(7) 0.0041(7) 0.0006(7)
C23 0.0178(9) 0.0172(9) 0.0271(10) 0.0004(8) 0.0084(8) 0.0002(8)
C24 0.0227(10) 0.0280(11) 0.0308(11) -0.0044(9) 0.0076(9) -0.0037(9)
C25 0.0236(11) 0.0322(12) 0.0502(15) -0.0093(11) 0.0148(10) -0.0082(10)
C26 0.0307(12) 0.0260(11) 0.0537(16) 0.0017(11) 0.0259(11) -0.0037(10)
C27 0.0323(12) 0.0263(11) 0.0344(12) 0.0092(10) 0.0178(10) 0.0071(10)
C28 0.0214(10) 0.0223(10) 0.0285(11) 0.0050(9) 0.0071(8) 0.0015(8)
C29 0.0197(9) 0.0195(9) 0.0191(9) 0.0017(8) 0.0069(8) -0.0035(8)
C30 0.0213(10) 0.0305(11) 0.0251(11) 0.0024(9) 0.0055(8) -0.0011(9)
C31 0.0273(11) 0.0412(14) 0.0247(11) -0.0026(10) 0.0054(9) -0.0114(10)
C32 0.0399(13) 0.0302(12) 0.0284(12) -0.0082(10) 0.0159(10) -0.0146(10)
C33 0.0379(13) 0.0241(11) 0.0334(12) -0.0037(9) 0.0162(10) -0.0031(10)
C34 0.0254(10) 0.0217(10) 0.0283(11) -0.0018(8) 0.0090(9) -0.0006(8)

loop_
_atom_type_symbol
_atom_type_description
_atom_type_scat_dispersion_real
_atom_type_scat_dispersion_imag
_atom_type_scat_source
C C 0.0033 0.0016 'International Tables Vol C Tables 4.2.6.8 and 6.1.1.4'
H H 0.0000 0.0000 'International Tables Vol C Tables 4.2.6.8 and 6.1.1.4'
S S 0.1246 0.1234 'International Tables Vol C Tables 4.2.6.8 and 6.1.1.4'

loop_
_geom_angle_atom_site_label_1
_geom_angle_atom_site_label_2
_geom_angle_atom_site_label_3
_geom_angle
C1 S1 C5 106.93(10)
C2 C1 S1 113.07(15)
C3 C2 C1 115.51(19)
C2 C3 C4 115.98(18)
C3 C4 S2 112.96(16)
C4 S2 C5 104.08(10)
C12 C5 C6 111.51(16)
C12 C5 S2 102.05(13)
C6 C5 S2 114.36(13)
C12 C5 S1 113.24(13)
C6 C5 S1 103.77(13)
S2 C5 S1 112.28(10)
C7 C6 C11 118.41(19)
C7 C6 C5 122.61(19)
C11 C6 C5 118.97(18)
C8 C7 C6 120.4(2)
C9 C8 C7 120.7(2)
C8 C9 C10 119.6(2)
C9 C10 C11 120.3(2)
C10 C11 C6 120.5(2)
C17 C12 C13 118.4(2)
C17 C12 C5 119.69(18)
C13 C12 C5 121.70(19)
C14 C13 C12 120.9(2)
C15 C14 C13 120.2(2)
C16 C15 C14 119.6(2)
C15 C16 C17 120.5(2)
C12 C17 C16 120.5(2)
C18 S3 C22 104.28(10)
C19 C18 S3 113.37(17)
C20 C19 C18 116.23(19)
C19 C20 C21 115.49(19)
C20 C21 S4 113.12(15)
C21 S4 C22 106.69(9)
C29 C22 C23 111.21(16)
C29 C22 S3 114.71(14)
C23 C22 S3 101.75(13)
C29 C22 S4 103.25(13)
C23 C22 S4 113.77(13)
S3 C22 S4 112.56(10)
C24 C23 C28 118.60(19)
C24 C23 C22 122.35(18)
C28 C23 C22 118.86(18)
C25 C24 C23 120.6(2)
C26 C25 C24 120.4(2)
C27 C26 C25 119.4(2)
C26 C27 C28 120.6(2)
C23 C28 C27 120.3(2)
C30 C29 C34 118.69(19)
C30 C29 C22 122.69(19)
C34 C29 C22 118.61(18)
C29 C30 C31 119.9(2)
C32 C31 C30 120.8(2)
C31 C32 C33 119.8(2)
C32 C33 C34 119.7(2)
C33 C34 C29 121.0(2)

loop_
_geom_bond_atom_site_label_1
_geom_bond_atom_site_label_2
_geom_bond_distance
S1 C1 1.811(2)
S1 C5 1.854(2)
C1 C2 1.529(3)
C2 C3 1.523(3)
C3 C4 1.535(3)
C4 S2 1.819(2)
S2 C5 1.826(2)
C5 C12 1.532(3)
C5 C6 1.533(3)
C6 C7 1.393(3)
C6 C11 1.398(3)
C7 C8 1.392(3)
C8 C9 1.373(4)
C9 C10 1.383(4)
C10 C11 1.391(3)
C12 C17 1.392(3)
C12 C13 1.394(3)
C13 C14 1.391(3)
C14 C15 1.384(4)
C15 C16 1.378(4)
C16 C17 1.398(3)
S3 C18 1.824(2)
S3 C22 1.827(2)
C18 C19 1.528(3)
C19 C20 1.518(3)
C20 C21 1.529(3)
C21 S4 1.813(2)
S4 C22 1.847(2)
C22 C29 1.534(3)
C22 C23 1.536(3)
C23 C24 1.389(3)
C23 C28 1.392(3)
C24 C25 1.388(3)
C25 C26 1.384(4)
C26 C27 1.373(3)
C27 C28 1.396(3)
C29 C30 1.386(3)
C29 C34 1.398(3)
C30 C31 1.396(3)
C31 C32 1.377(4)
C32 C33 1.381(3)
C33 C34 1.388(3)

loop_
_geom_torsion_atom_site_label_1
_geom_torsion_atom_site_label_2
_geom_torsion_atom_site_label_3
_geom_torsion_atom_site_label_4
_geom_torsion
C5 S1 C1 C2 92.90(17)
S1 C1 C2 C3 -82.6(2)
C1 C2 C3 C4 54.6(3)
C2 C3 C4 S2 -75.8(2)
C3 C4 S2 C5 99.38(17)
C4 S2 C5 C12 -169.14(13)
C4 S2 C5 C6 70.31(16)
C4 S2 C5 S1 -47.57(13)
C1 S1 C5 C12 89.46(16)
C1 S1 C5 C6 -149.47(13)
C1 S1 C5 S2 -25.47(13)
C12 C5 C6 C7 -106.0(2)
S2 C5 C6 C7 9.1(3)
S1 C5 C6 C7 131.77(18)
C12 C5 C6 C11 73.2(2)
S2 C5 C6 C11 -171.64(16)
S1 C5 C6 C11 -49.0(2)
C11 C6 C7 C8 -0.6(3)
C5 C6 C7 C8 178.6(2)
C6 C7 C8 C9 0.9(4)
C7 C8 C9 C10 0.0(4)
C8 C9 C10 C11 -1.2(4)
C9 C10 C11 C6 1.6(3)
C7 C6 C11 C10 -0.6(3)
C5 C6 C11 C10 -179.87(19)
C6 C5 C12 C17 35.2(3)
S2 C5 C12 C17 -87.3(2)
S1 C5 C12 C17 151.81(16)
C6 C5 C12 C13 -150.1(2)
S2 C5 C12 C13 87.4(2)
S1 C5 C12 C13 -33.5(2)
C17 C12 C13 C14 1.2(3)
C5 C12 C13 C14 -173.6(2)
C12 C13 C14 C15 -0.9(4)
C13 C14 C15 C16 0.3(4)
C14 C15 C16 C17 -0.1(4)
C13 C12 C17 C16 -1.0(3)
C5 C12 C17 C16 173.9(2)
C15 C16 C17 C12 0.5(4)
C22 S3 C18 C19 -98.56(17)
S3 C18 C19 C20 75.7(2)
C18 C19 C20 C21 -54.3(3)
C19 C20 C21 S4 82.4(2)
C20 C21 S4 C22 -93.46(17)
C18 S3 C22 C29 -71.52(16)
C18 S3 C22 C23 168.32(13)
C18 S3 C22 S4 46.16(13)
C21 S4 C22 C29 150.79(13)
C21 S4 C22 C23 -88.55(15)
C21 S4 C22 S3 26.53(13)
C29 C22 C23 C24 145.2(2)
S3 C22 C23 C24 -92.2(2)
S4 C22 C23 C24 29.1(2)
C29 C22 C23 C28 -39.8(2)
S3 C22 C23 C28 82.79(19)
S4 C22 C23 C28 -155.89(16)
C28 C23 C24 C25 -1.2(3)
C22 C23 C24 C25 173.9(2)
C23 C24 C25 C26 0.4(4)
C24 C25 C26 C27 0.5(4)
C25 C26 C27 C28 -0.7(3)
C24 C23 C28 C27 1.0(3)
C22 C23 C28 C27 -174.19(19)
C26 C27 C28 C23 -0.1(3)
C23 C22 C29 C30 108.4(2)
S3 C22 C29 C30 -6.4(2)
S4 C22 C29 C30 -129.22(18)
C23 C22 C29 C34 -71.4(2)
S3 C22 C29 C34 173.87(15)
S4 C22 C29 C34 51.0(2)
C34 C29 C30 C31 -0.5(3)
C22 C29 C30 C31 179.72(19)
C29 C30 C31 C32 -0.8(3)
C30 C31 C32 C33 1.2(3)
C31 C32 C33 C34 -0.3(3)
C32 C33 C34 C29 -1.0(3)
C30 C29 C34 C33 1.4(3)
C22 C29 C34 C33 -178.82(19)
